data_4120021
loop_
_publ_author_name
'Matthew R. MacDonald'
'Jefferson E. Bates'
'Joseph W. Ziller'
'Filipp Furche'
'William J. Evans'

_publ_contact_author
; 
Professor William J. Evans
Department of Chemistry
1102 Natural Sciences II
University of California, Irvine
Irvine, CA 92697-2025
;
_publ_contact_author_email wevans@uci.edu
_publ_contact_author_fax '1  949 824 2210'
_publ_contact_author_phone '1  949 824 5174'
_publ_section_title
;
 Completing the Series of +2 Ions for the Lanthanide Elements: Synthesis
 of Molecular Complexes of Pr2+, Gd2+, Tb2+, and Lu2+
;
_journal_name_full 'Journal of the American Chemical Society'
_journal_page_first 9857
_journal_page_last 9868
_journal_paper_doi 10.1021/ja403753j
_journal_volume 135
_journal_year 2013
_chemical_formula_sum 'C36 H63 K O6 Si3 Tb'
_chemical_formula_weight 874.15
_chemical_name_systematic
; 
 ? 
;
_space_group_IT_number 19
_symmetry_cell_setting orthorhombic
_symmetry_space_group_name_Hall 'P 2ac 2ab'
_symmetry_space_group_name_H-M 'P 21 21 21'
_atom_sites_solution_hydrogens geom
_atom_sites_solution_primary direct
_atom_sites_solution_secondary difmap
_audit_creation_method SHELXTL
_cell_angle_alpha 90.00
_cell_angle_beta 90.00
_cell_angle_gamma 90.00
_cell_formula_units_Z 4
_cell_length_a 11.2443(4)
_cell_length_b 16.9952(6)
_cell_length_c 22.5245(8)
_cell_measurement_reflns_used 9291
_cell_measurement_temperature 88(2)
_cell_measurement_theta_max 28.75
_cell_measurement_theta_min 2.17
_cell_volume 4304.4(3)
_computing_cell_refinement 'Bruker SAINT'
_computing_data_collection 'Bruker APEX2'
_computing_data_reduction 'Bruker SAINT'
_computing_molecular_graphics 'Bruker SHELXTL'
_computing_publication_material 'Bruker SHELXTL'
_computing_structure_refinement 'SHELXL-97 (Sheldrick, 2008)'
_computing_structure_solution 'SHELXS-97 (Sheldrick, 2008)'
_diffrn_ambient_temperature 88(2)
_diffrn_measured_fraction_theta_full 1.000
_diffrn_measured_fraction_theta_max 0.956
_diffrn_measurement_device_type 'Bruker APEX-II CCD'
_diffrn_measurement_method '\f and \w scans'
_diffrn_radiation_monochromator graphite
_diffrn_radiation_source 'fine-focus sealed tube'
_diffrn_radiation_type MoK\a
_diffrn_radiation_wavelength 0.71073
_diffrn_reflns_av_R_equivalents 0.0166
_diffrn_reflns_av_sigmaI/netI 0.0245
_diffrn_reflns_limit_h_max 15
_diffrn_reflns_limit_h_min -15
_diffrn_reflns_limit_k_max 22
_diffrn_reflns_limit_k_min -23
_diffrn_reflns_limit_l_max 30
_diffrn_reflns_limit_l_min -30
_diffrn_reflns_number 51742
_diffrn_reflns_theta_full 25.50
_diffrn_reflns_theta_max 28.91
_diffrn_reflns_theta_min 1.81
_exptl_absorpt_coefficient_mu 1.861
_exptl_absorpt_correction_T_max 0.6915
_exptl_absorpt_correction_T_min 0.4480
_exptl_absorpt_correction_type numerical
_exptl_absorpt_process_details 'Bruker SADABS'
_exptl_crystal_colour purple
_exptl_crystal_density_diffrn 1.349
_exptl_crystal_density_meas ?
_exptl_crystal_description hexagonal
_exptl_crystal_F_000 1812
_exptl_crystal_size_max 0.51
_exptl_crystal_size_mid 0.25
_exptl_crystal_size_min 0.21
_refine_diff_density_max 0.793
_refine_diff_density_min -0.280
_refine_diff_density_rms 0.049
_refine_ls_abs_structure_details 'Flack H D (1983), Acta Cryst. A39, 876-881'
_refine_ls_abs_structure_Flack -0.004(3)
_refine_ls_extinction_method none
_refine_ls_goodness_of_fit_ref 1.054
_refine_ls_hydrogen_treatment constr
_refine_ls_matrix_type full
_refine_ls_number_parameters 433
_refine_ls_number_reflns 10526
_refine_ls_number_restraints 0
_refine_ls_restrained_S_all 1.054
_refine_ls_R_factor_all 0.0140
_refine_ls_R_factor_gt 0.0137
_refine_ls_shift/su_max 0.002
_refine_ls_shift/su_mean 0.000
_refine_ls_structure_factor_coef Fsqd
_refine_ls_weighting_details 'calc w=1/[\s^2^(Fo^2^)+(0.0138P)^2^+0.0000P] where P=(Fo^2^+2Fc^2^)/3'
_refine_ls_weighting_scheme calc
_refine_ls_wR_factor_gt 0.0336
_refine_ls_wR_factor_ref 0.0337
_reflns_number_gt 10367
_reflns_number_total 10526
_reflns_threshold_expression >2sigma(I)
_cod_data_source_file ja403753j_si_002_04.cif
_cod_data_source_block mrm47
_cod_depositor_comments
;
The following automatic conversions were performed:

'_exptl_crystal_density_meas' value 'not_measured' was changed to '?'
- the value is perceived as not measured.

Automatic conversion script
Id: cif_fix_values 3008 2015-01-20 13:52:24Z robertas 
;
_cod_database_code 4120021

loop_
_symmetry_equiv_pos_as_xyz
'x, y, z'
'-x+1/2, -y, z+1/2'
'-x, y+1/2, -z+1/2'
'x+1/2, -y+1/2, -z'

loop_
_atom_site_label
_atom_site_type_symbol
_atom_site_fract_x
_atom_site_fract_y
_atom_site_fract_z
_atom_site_U_iso_or_equiv
_atom_site_adp_type
_atom_site_occupancy
_atom_site_symmetry_multiplicity
_atom_site_calc_flag
_atom_site_refinement_flags
Tb1 Tb 0.580620(6) 0.018068(4) 0.176991(3) 0.01261(2) Uani 1 1 d .
K1 K 0.57373(3) 0.007545(18) 0.421826(14) 0.01863(6) Uani 1 1 d .
Si1 Si 0.85467(4) -0.12756(3) 0.145919(19) 0.01698(8) Uani 1 1 d .
Si2 Si 0.80461(4) 0.20863(3) 0.18982(2) 0.01966(9) Uani 1 1 d .
Si3 Si 0.27796(4) 0.06340(3) 0.25632(2) 0.01868(9) Uani 1 1 d .
O1 O 0.81476(10) -0.05641(7) 0.42847(5) 0.0237(2) Uani 1 1 d .
O2 O 0.77924(10) 0.10368(6) 0.41550(5) 0.0197(2) Uani 1 1 d .
O3 O 0.55973(10) 0.16911(6) 0.45306(5) 0.0191(2) Uani 1 1 d .
O4 O 0.35697(10) 0.07204(7) 0.45706(5) 0.0232(2) Uani 1 1 d .
O5 O 0.39669(11) -0.08599(7) 0.47922(5) 0.0295(3) Uani 1 1 d .
O6 O 0.61468(11) -0.15305(7) 0.43914(5) 0.0276(3) Uani 1 1 d .
C1 C 0.63855(14) -0.07782(9) 0.08458(7) 0.0165(3) Uani 1 1 d .
H1A H 0.6819 -0.0608 0.0480 0.020 Uiso 1 1 calc R
C2 C 0.51434(15) -0.08347(9) 0.08974(7) 0.0192(3) Uani 1 1 d .
H2A H 0.4559 -0.0717 0.0574 0.023 Uiso 1 1 calc R
C3 C 0.48807(14) -0.12321(9) 0.14338(7) 0.0181(3) Uani 1 1 d .
H3A H 0.4084 -0.1442 0.1551 0.022 Uiso 1 1 calc R
C4 C 0.59702(13) -0.14206(8) 0.17060(7) 0.0175(3) Uani 1 1 d .
H4A H 0.6060 -0.1778 0.2056 0.021 Uiso 1 1 calc R
C5 C 0.69300(14) -0.11311(9) 0.13556(7) 0.0159(3) Uani 1 1 d .
C6 C 0.90093(15) -0.22947(9) 0.12254(8) 0.0262(4) Uani 1 1 d .
H6A H 0.8513 -0.2684 0.1429 0.039 Uiso 1 1 calc R
H6B H 0.9845 -0.2380 0.1330 0.039 Uiso 1 1 calc R
H6C H 0.8910 -0.2350 0.0795 0.039 Uiso 1 1 calc R
C7 C 0.93833(14) -0.05801(10) 0.09704(7) 0.0243(3) Uani 1 1 d .
H7A H 0.9152 -0.0038 0.1064 0.036 Uiso 1 1 calc R
H7B H 0.9198 -0.0693 0.0554 0.036 Uiso 1 1 calc R
H7C H 1.0239 -0.0645 0.1037 0.036 Uiso 1 1 calc R
C8 C 0.89896(15) -0.11559(11) 0.22550(7) 0.0252(4) Uani 1 1 d .
H8A H 0.8785 -0.0624 0.2389 0.038 Uiso 1 1 calc R
H8B H 0.9849 -0.1237 0.2294 0.038 Uiso 1 1 calc R
H8C H 0.8566 -0.1543 0.2498 0.038 Uiso 1 1 calc R
C9 C 0.55497(13) 0.17647(8) 0.15893(7) 0.0171(3) Uani 1 1 d .
H9A H 0.5211 0.2143 0.1884 0.020 Uiso 1 1 calc R
C10 C 0.48948(14) 0.13834(9) 0.11412(7) 0.0199(3) Uani 1 1 d .
H10A H 0.4031 0.1467 0.1057 0.024 Uiso 1 1 calc R
C11 C 0.57202(16) 0.10345(9) 0.07465(6) 0.0199(3) Uani 1 1 d .
H11A H 0.5529 0.0821 0.0344 0.024 Uiso 1 1 calc R
C12 C 0.68701(14) 0.11703(9) 0.09696(7) 0.0189(3) Uani 1 1 d .
H12A H 0.7625 0.1055 0.0752 0.023 Uiso 1 1 calc R
C13 C 0.67872(14) 0.16298(9) 0.14963(7) 0.0166(3) Uani 1 1 d .
C14 C 0.8579(2) 0.29749(12) 0.14788(9) 0.0410(5) Uani 1 1 d .
H14A H 0.8763 0.2826 0.1069 0.062 Uiso 1 1 calc R
H14B H 0.9297 0.3183 0.1669 0.062 Uiso 1 1 calc R
H14C H 0.7957 0.3379 0.1480 0.062 Uiso 1 1 calc R
C15 C 0.75868(19) 0.24416(12) 0.26488(8) 0.0370(5) Uani 1 1 d .
H15A H 0.7464 0.1990 0.2912 0.056 Uiso 1 1 calc R
H15B H 0.6845 0.2741 0.2615 0.056 Uiso 1 1 calc R
H15C H 0.8211 0.2781 0.2813 0.056 Uiso 1 1 calc R
C16 C 0.93189(18) 0.13960(13) 0.19716(12) 0.0570(7) Uani 1 1 d .
H16A H 0.9038 0.0896 0.2137 0.085 Uiso 1 1 calc R
H16B H 0.9918 0.1624 0.2237 0.085 Uiso 1 1 calc R
H16C H 0.9672 0.1304 0.1580 0.085 Uiso 1 1 calc R
C17 C 0.48049(14) -0.04241(9) 0.27863(6) 0.0174(3) Uani 1 1 d .
H17A H 0.4313 -0.0913 0.2805 0.021 Uiso 1 1 calc R
C18 C 0.60328(14) -0.03862(9) 0.29023(6) 0.0192(3) Uani 1 1 d .
H18A H 0.6545 -0.0839 0.3025 0.023 Uiso 1 1 calc R
C19 C 0.63649(14) 0.04155(9) 0.29215(6) 0.0190(3) Uani 1 1 d .
H19A H 0.7141 0.0622 0.3072 0.023 Uiso 1 1 calc R
C20 C 0.53310(14) 0.08658(9) 0.28281(7) 0.0171(3) Uani 1 1 d .
H20A H 0.5269 0.1446 0.2895 0.020 Uiso 1 1 calc R
C21 C 0.43436(13) 0.03529(8) 0.27211(6) 0.0160(3) Uani 1 1 d .
C22 C 0.27129(15) 0.17117(10) 0.23912(8) 0.0260(4) Uani 1 1 d .
H22A H 0.3136 0.1815 0.2019 0.039 Uiso 1 1 calc R
H22B H 0.3087 0.2009 0.2714 0.039 Uiso 1 1 calc R
H22C H 0.1881 0.1874 0.2351 0.039 Uiso 1 1 calc R
C23 C 0.17989(14) 0.04544(10) 0.32236(8) 0.0299(4) Uani 1 1 d .
H23A H 0.2116 0.0738 0.3568 0.045 Uiso 1 1 calc R
H23B H 0.1775 -0.0110 0.3310 0.045 Uiso 1 1 calc R
H23C H 0.0993 0.0642 0.3137 0.045 Uiso 1 1 calc R
C24 C 0.21381(15) 0.00380(10) 0.19434(8) 0.0307(4) Uani 1 1 d .
H24A H 0.2560 0.0159 0.1574 0.046 Uiso 1 1 calc R
H24B H 0.1293 0.0165 0.1897 0.046 Uiso 1 1 calc R
H24C H 0.2224 -0.0523 0.2034 0.046 Uiso 1 1 calc R
C25 C 0.89705(14) -0.00968(10) 0.39633(7) 0.0257(4) Uani 1 1 d .
H25A H 0.8748 -0.0084 0.3538 0.031 Uiso 1 1 calc R
H25B H 0.9778 -0.0324 0.3997 0.031 Uiso 1 1 calc R
C26 C 0.89578(14) 0.07267(10) 0.42152(7) 0.0230(4) Uani 1 1 d .
H26A H 0.9189 0.0715 0.4639 0.028 Uiso 1 1 calc R
H26B H 0.9532 0.1062 0.3999 0.028 Uiso 1 1 calc R
C27 C 0.76944(15) 0.18050(9) 0.44051(7) 0.0205(3) Uani 1 1 d .
H27A H 0.8332 0.2147 0.4247 0.025 Uiso 1 1 calc R
H27B H 0.7782 0.1777 0.4842 0.025 Uiso 1 1 calc R
C28 C 0.65019(14) 0.21406(9) 0.42493(7) 0.0206(3) Uani 1 1 d .
H28A H 0.6455 0.2695 0.4382 0.025 Uiso 1 1 calc R
H28B H 0.6389 0.2128 0.3814 0.025 Uiso 1 1 calc R
C29 C 0.44409(14) 0.19663(10) 0.43672(8) 0.0230(4) Uani 1 1 d .
H29A H 0.4301 0.1873 0.3939 0.028 Uiso 1 1 calc R
H29B H 0.4377 0.2538 0.4443 0.028 Uiso 1 1 calc R
C30 C 0.35353(15) 0.15292(10) 0.47295(8) 0.0251(4) Uani 1 1 d .
H30A H 0.3713 0.1590 0.5157 0.030 Uiso 1 1 calc R
H30B H 0.2732 0.1746 0.4653 0.030 Uiso 1 1 calc R
C31 C 0.27478(15) 0.02669(12) 0.49058(8) 0.0317(4) Uani 1 1 d .
H31A H 0.1932 0.0475 0.4852 0.038 Uiso 1 1 calc R
H31B H 0.2950 0.0293 0.5333 0.038 Uiso 1 1 calc R
C32 C 0.28143(16) -0.05701(11) 0.46913(9) 0.0348(4) Uani 1 1 d .
H32A H 0.2226 -0.0897 0.4906 0.042 Uiso 1 1 calc R
H32B H 0.2627 -0.0593 0.4262 0.042 Uiso 1 1 calc R
C33 C 0.4094(2) -0.16612(10) 0.46037(9) 0.0395(5) Uani 1 1 d .
H33A H 0.3964 -0.1700 0.4170 0.047 Uiso 1 1 calc R
H33B H 0.3497 -0.1995 0.4806 0.047 Uiso 1 1 calc R
C34 C 0.5317(2) -0.19345(10) 0.47554(9) 0.0375(5) Uani 1 1 d .
H34A H 0.5487 -0.1827 0.5179 0.045 Uiso 1 1 calc R
H34B H 0.5382 -0.2509 0.4689 0.045 Uiso 1 1 calc R
C35 C 0.73184(19) -0.18272(10) 0.44654(8) 0.0315(4) Uani 1 1 d .
H35A H 0.7345 -0.2388 0.4346 0.038 Uiso 1 1 calc R
H35B H 0.7553 -0.1791 0.4888 0.038 Uiso 1 1 calc R
C36 C 0.81654(17) -0.13619(10) 0.40927(8) 0.0294(4) Uani 1 1 d .
H36A H 0.8979 -0.1579 0.4132 0.035 Uiso 1 1 calc R
H36B H 0.7929 -0.1394 0.3670 0.035 Uiso 1 1 calc R

loop_
_atom_site_aniso_label
_atom_site_aniso_U_11
_atom_site_aniso_U_22
_atom_site_aniso_U_33
_atom_site_aniso_U_23
_atom_site_aniso_U_13
_atom_site_aniso_U_12
Tb1 0.01284(3) 0.01279(3) 0.01219(3) -0.00073(3) -0.00037(3) 0.00046(3)
K1 0.02196(15) 0.01488(14) 0.01904(15) -0.00011(11) 0.00481(13) -0.00025(14)
Si1 0.0153(2) 0.0187(2) 0.0169(2) -0.00238(16) 0.00056(16) 0.00267(16)
Si2 0.0174(2) 0.0181(2) 0.0235(2) -0.00088(17) -0.00066(17) -0.00159(16)
Si3 0.0141(2) 0.0175(2) 0.0244(2) -0.00358(17) 0.00204(17) -0.00051(16)
O1 0.0274(6) 0.0222(6) 0.0215(6) -0.0029(5) 0.0008(5) 0.0069(5)
O2 0.0170(6) 0.0213(5) 0.0209(6) -0.0036(4) -0.0017(4) 0.0005(4)
O3 0.0205(6) 0.0166(5) 0.0202(6) 0.0028(4) 0.0012(4) 0.0011(4)
O4 0.0203(6) 0.0243(6) 0.0250(6) -0.0030(5) 0.0076(5) -0.0021(5)
O5 0.0364(8) 0.0216(6) 0.0303(6) -0.0020(5) 0.0059(5) -0.0096(5)
O6 0.0419(8) 0.0172(6) 0.0236(6) 0.0029(5) -0.0032(5) -0.0003(5)
C1 0.0216(8) 0.0155(7) 0.0124(7) -0.0040(6) 0.0005(6) 0.0011(6)
C2 0.0200(8) 0.0192(8) 0.0184(8) -0.0065(6) -0.0045(6) 0.0004(6)
C3 0.0172(8) 0.0134(7) 0.0238(8) -0.0041(6) 0.0008(6) -0.0028(6)
C4 0.0210(8) 0.0113(6) 0.0202(7) -0.0028(6) -0.0008(7) 0.0014(5)
C5 0.0167(7) 0.0143(7) 0.0165(7) -0.0033(6) 0.0009(6) 0.0009(6)
C6 0.0221(9) 0.0240(8) 0.0325(9) -0.0033(7) 0.0029(7) 0.0065(7)
C7 0.0221(9) 0.0264(8) 0.0242(8) -0.0024(7) 0.0030(6) -0.0020(7)
C8 0.0198(9) 0.0343(9) 0.0214(8) -0.0013(7) -0.0031(6) 0.0054(7)
C9 0.0194(8) 0.0132(7) 0.0186(7) 0.0020(5) 0.0015(6) 0.0032(5)
C10 0.0191(8) 0.0190(8) 0.0217(8) 0.0056(6) -0.0044(6) 0.0024(6)
C11 0.0278(8) 0.0183(7) 0.0138(7) 0.0036(5) -0.0036(7) -0.0016(7)
C12 0.0224(8) 0.0172(7) 0.0172(8) 0.0044(6) 0.0045(6) -0.0004(6)
C13 0.0189(8) 0.0136(7) 0.0171(7) 0.0018(6) 0.0004(6) -0.0003(6)
C14 0.0506(13) 0.0441(12) 0.0283(10) 0.0042(9) -0.0042(9) -0.0286(10)
C15 0.0408(11) 0.0407(11) 0.0295(10) -0.0113(8) 0.0038(9) -0.0182(9)
C16 0.0261(11) 0.0395(11) 0.105(2) -0.0206(12) -0.0246(13) 0.0069(9)
C17 0.0218(8) 0.0166(7) 0.0138(7) -0.0005(6) 0.0031(6) -0.0012(6)
C18 0.0214(8) 0.0228(8) 0.0135(7) 0.0018(6) -0.0010(6) 0.0051(6)
C19 0.0192(7) 0.0269(8) 0.0108(7) -0.0010(6) -0.0028(6) -0.0009(6)
C20 0.0200(7) 0.0179(7) 0.0133(7) -0.0036(6) 0.0006(6) -0.0023(6)
C21 0.0157(7) 0.0166(7) 0.0157(7) -0.0016(5) 0.0035(6) 0.0006(5)
C22 0.0168(8) 0.0226(8) 0.0385(10) -0.0019(7) 0.0020(7) 0.0017(7)
C23 0.0215(8) 0.0305(9) 0.0375(9) 0.0031(8) 0.0104(8) 0.0012(7)
C24 0.0173(8) 0.0329(10) 0.0419(10) -0.0148(8) -0.0068(7) 0.0020(6)
C25 0.0218(8) 0.0346(9) 0.0206(8) -0.0013(7) 0.0020(6) 0.0087(7)
C26 0.0186(8) 0.0311(9) 0.0192(8) 0.0012(7) 0.0014(6) 0.0009(7)
C27 0.0228(8) 0.0189(8) 0.0198(8) -0.0008(6) -0.0007(6) -0.0033(6)
C28 0.0257(9) 0.0160(7) 0.0200(8) 0.0020(6) 0.0005(7) -0.0024(6)
C29 0.0224(9) 0.0218(8) 0.0247(8) 0.0012(7) 0.0004(6) 0.0076(6)
C30 0.0227(9) 0.0257(8) 0.0271(9) -0.0033(7) 0.0037(7) 0.0063(7)
C31 0.0231(9) 0.0389(10) 0.0329(9) 0.0007(8) 0.0101(7) -0.0063(8)
C32 0.0307(10) 0.0348(10) 0.0389(10) -0.0014(9) 0.0039(8) -0.0155(8)
C33 0.0539(13) 0.0216(9) 0.0429(11) -0.0069(8) 0.0109(11) -0.0198(9)
C34 0.0698(15) 0.0137(8) 0.0290(10) 0.0014(7) 0.0077(10) -0.0066(8)
C35 0.0554(13) 0.0161(8) 0.0229(9) -0.0040(6) -0.0112(8) 0.0094(8)
C36 0.0373(10) 0.0250(9) 0.0260(9) -0.0068(7) -0.0057(8) 0.0150(8)

loop_
_atom_type_symbol
_atom_type_description
_atom_type_scat_dispersion_real
_atom_type_scat_dispersion_imag
_atom_type_scat_source
C C 0.0033 0.0016 'International Tables Vol C Tables 4.2.6.8 and 6.1.1.4'
H H 0.0000 0.0000 'International Tables Vol C Tables 4.2.6.8 and 6.1.1.4'
O O 0.0106 0.0060 'International Tables Vol C Tables 4.2.6.8 and 6.1.1.4'
Si Si 0.0817 0.0704 'International Tables Vol C Tables 4.2.6.8 and 6.1.1.4'
K K 0.2009 0.2494 'International Tables Vol C Tables 4.2.6.8 and 6.1.1.4'
Tb Tb -0.1723 4.1537 'International Tables Vol C Tables 4.2.6.8 and 6.1.1.4'

loop_
_geom_angle_atom_site_label_1
_geom_angle_atom_site_label_2
_geom_angle_atom_site_label_3
_geom_angle
Cnt1 Tb1 Cnt2 118.6
Cnt1 Tb1 Cnt3 117.8
Cnt2 Tb1 Cnt3 123.2
Tb1 Cnt3 K1 161.0
Cnt3 K1 O1 100.8
Cnt3 K1 O2 91.6
Cnt3 K1 O3 101.1
Cnt3 K1 O4 98.6
Cnt3 K1 O5 112.7
Cnt3 K1 O6 101.9
C10 Tb1 C19 118.84(5)
C10 Tb1 C20 93.53(5)
C19 Tb1 C20 30.19(5)
C10 Tb1 C21 95.89(5)
C19 Tb1 C21 50.72(4)
C20 Tb1 C21 30.62(4)
C10 Tb1 C2 89.85(5)
C19 Tb1 C2 148.46(5)
C20 Tb1 C2 148.81(5)
C21 Tb1 C2 118.19(5)
C10 Tb1 C1 98.25(5)
C19 Tb1 C1 140.15(5)
C20 Tb1 C1 168.01(5)
C21 Tb1 C1 144.32(4)
C2 Tb1 C1 29.92(4)
C10 Tb1 C3 112.21(5)
C19 Tb1 C3 119.10(5)
C20 Tb1 C3 123.27(5)
C21 Tb1 C3 94.76(4)
C2 Tb1 C3 30.14(5)
C1 Tb1 C3 49.56(5)
C10 Tb1 C11 30.30(5)
C19 Tb1 C11 137.94(5)
C20 Tb1 C11 120.59(5)
C21 Tb1 C11 126.03(5)
C2 Tb1 C11 73.55(5)
C1 Tb1 C11 71.37(5)
C3 Tb1 C11 102.75(5)
C10 Tb1 C5 128.15(5)
C19 Tb1 C5 109.99(5)
C20 Tb1 C5 138.13(5)
C21 Tb1 C5 129.67(4)
C2 Tb1 C5 50.28(5)
C1 Tb1 C5 30.49(4)
C3 Tb1 C5 50.31(4)
C11 Tb1 C5 99.34(5)
C10 Tb1 C4 139.04(5)
C19 Tb1 C4 100.50(5)
C20 Tb1 C4 119.24(5)
C21 Tb1 C4 100.94(4)
C2 Tb1 C4 49.32(5)
C1 Tb1 C4 49.24(5)
C3 Tb1 C4 29.89(4)
C11 Tb1 C4 119.22(5)
C5 Tb1 C4 30.26(4)
C10 Tb1 C9 30.04(5)
C19 Tb1 C9 91.26(5)
C20 Tb1 C9 71.76(5)
C21 Tb1 C9 86.99(4)
C2 Tb1 C9 119.19(5)
C1 Tb1 C9 120.01(5)
C3 Tb1 C9 141.73(5)
C11 Tb1 C9 49.24(4)
C5 Tb1 C9 143.30(4)
C4 Tb1 C9 168.22(5)
C10 Tb1 C18 142.49(5)
C19 Tb1 C18 30.12(5)
C20 Tb1 C18 49.40(5)
C21 Tb1 C18 50.18(4)
C2 Tb1 C18 118.39(5)
C1 Tb1 C18 118.64(5)
C3 Tb1 C18 89.10(5)
C11 Tb1 C18 168.06(4)
C5 Tb1 C18 89.31(5)
C4 Tb1 C18 72.08(5)
C9 Tb1 C18 119.61(5)
C10 Tb1 C12 49.72(5)
C19 Tb1 C12 116.10(5)
C20 Tb1 C12 113.68(5)
C21 Tb1 C12 135.80(4)
C2 Tb1 C12 91.93(5)
C1 Tb1 C12 76.12(5)
C3 Tb1 C12 121.66(5)
C11 Tb1 C12 29.82(5)
C5 Tb1 C12 94.27(5)
C4 Tb1 C12 123.19(5)
C9 Tb1 C12 49.06(5)
C18 Tb1 C12 142.00(5)
C10 Tb1 C17 124.49(5)
C19 Tb1 C17 49.49(5)
C20 Tb1 C17 49.22(4)
C21 Tb1 C17 30.24(4)
C2 Tb1 C17 104.61(5)
C1 Tb1 C17 120.70(4)
C3 Tb1 C17 75.26(5)
C11 Tb1 C17 152.67(5)
C5 Tb1 C17 99.73(4)
C4 Tb1 C17 72.50(5)
C9 Tb1 C17 116.61(4)
C18 Tb1 C17 29.70(5)
C12 Tb1 C17 162.86(5)
C10 Tb1 C13 50.09(5)
C19 Tb1 C13 89.41(5)
C20 Tb1 C13 83.80(5)
C21 Tb1 C13 108.72(4)
C2 Tb1 C13 120.86(5)
C1 Tb1 C13 105.49(5)
C3 Tb1 C13 150.99(5)
C11 Tb1 C13 49.62(5)
C5 Tb1 C13 117.81(5)
C4 Tb1 C13 147.98(5)
C9 Tb1 C13 30.01(4)
C18 Tb1 C13 118.90(5)
C12 Tb1 C13 29.95(5)
C17 Tb1 C13 132.91(5)
O4 K1 O6 119.23(4)
O4 K1 O2 120.04(3)
O6 K1 O2 115.83(4)
O4 K1 O3 60.05(3)
O6 K1 O3 156.78(3)
O2 K1 O3 60.00(3)
O4 K1 O5 58.72(3)
O6 K1 O5 60.55(4)
O2 K1 O5 155.76(4)
O3 K1 O5 112.80(3)
O4 K1 O1 160.39(3)
O6 K1 O1 58.48(4)
O2 K1 O1 57.38(3)
O3 K1 O1 113.47(3)
O5 K1 O1 114.58(4)
O4 K1 C19 113.52(4)
O6 K1 C19 106.23(4)
O2 K1 C19 69.82(4)
O3 K1 C19 93.82(4)
O5 K1 C19 134.25(4)
O1 K1 C19 84.56(4)
O4 K1 C18 117.89(4)
O6 K1 C18 82.41(4)
O2 K1 C18 90.60(4)
O3 K1 C18 119.35(4)
O5 K1 C18 111.62(4)
O1 K1 C18 81.65(4)
C19 K1 C18 26.59(4)
O4 K1 C20 89.40(4)
O6 K1 C20 122.04(4)
O2 K1 C20 80.64(3)
O3 K1 C20 80.82(3)
O5 K1 C20 122.48(4)
O1 K1 C20 108.36(4)
C19 K1 C20 24.13(4)
C18 K1 C20 40.38(4)
O4 K1 C17 95.51(4)
O6 K1 C17 86.62(3)
O2 K1 C17 109.76(3)
O3 K1 C17 116.54(3)
O5 K1 C17 94.21(4)
O1 K1 C17 103.59(3)
C19 K1 C17 40.04(4)
C18 K1 C17 23.63(4)
C20 K1 C17 38.25(3)
O4 K1 C21 80.86(3)
O6 K1 C21 108.49(3)
O2 K1 C21 102.89(3)
O3 K1 C21 94.48(3)
O5 K1 C21 100.71(4)
O1 K1 C21 118.71(3)
C19 K1 C21 38.18(4)
C18 K1 C21 38.04(4)
C20 K1 C21 22.45(3)
C17 K1 C21 22.36(3)
C5 Si1 C7 109.66(7)
C5 Si1 C8 111.59(7)
C7 Si1 C8 111.19(8)
C5 Si1 C6 111.00(7)
C7 Si1 C6 106.13(8)
C8 Si1 C6 107.12(8)
C13 Si2 C16 111.59(8)
C13 Si2 C15 111.51(8)
C16 Si2 C15 109.67(11)
C13 Si2 C14 109.57(8)
C16 Si2 C14 107.84(11)
C15 Si2 C14 106.46(9)
C21 Si3 C24 111.66(7)
C21 Si3 C22 109.21(7)
C24 Si3 C22 111.09(8)
C21 Si3 C23 111.28(7)
C24 Si3 C23 106.08(8)
C22 Si3 C23 107.41(8)
C25 O1 C36 111.67(13)
C25 O1 K1 111.75(9)
C36 O1 K1 110.59(10)
C26 O2 C27 111.94(12)
C26 O2 K1 122.29(9)
C27 O2 K1 116.42(9)
C28 O3 C29 111.12(12)
C28 O3 K1 111.70(9)
C29 O3 K1 107.63(9)
C31 O4 C30 111.91(13)
C31 O4 K1 120.45(10)
C30 O4 K1 118.42(9)
C32 O5 C33 112.15(15)
C32 O5 K1 111.99(10)
C33 O5 K1 108.98(11)
C34 O6 C35 111.73(14)
C34 O6 K1 116.40(10)
C35 O6 K1 121.05(10)
C2 C1 C5 109.27(15)
C2 C1 Tb1 74.92(9)
C5 C1 Tb1 74.94(8)
C1 C2 C3 108.10(15)
C1 C2 Tb1 75.16(9)
C3 C2 Tb1 75.12(9)
C4 C3 C2 107.40(14)
C4 C3 Tb1 75.34(8)
C2 C3 Tb1 74.74(9)
C3 C4 C5 109.85(13)
C3 C4 Tb1 74.77(8)
C5 C4 Tb1 74.71(8)
C4 C5 C1 105.36(13)
C4 C5 Si1 128.97(12)
C1 C5 Si1 125.22(12)
C4 C5 Tb1 75.04(8)
C1 C5 Tb1 74.57(8)
Si1 C5 Tb1 121.39(7)
C10 C9 C13 109.35(14)
C10 C9 Tb1 73.08(8)
C13 C9 Tb1 76.16(8)
C9 C10 C11 107.47(14)
C9 C10 Tb1 76.88(9)
C11 C10 Tb1 76.26(8)
C12 C11 C10 108.04(14)
C12 C11 Tb1 75.67(9)
C10 C11 Tb1 73.44(8)
C11 C12 C13 109.13(14)
C11 C12 Tb1 74.51(9)
C13 C12 Tb1 76.10(9)
C12 C13 C9 105.93(14)
C12 C13 Si2 125.99(12)
C9 C13 Si2 127.39(12)
C12 C13 Tb1 73.95(8)
C9 C13 Tb1 73.83(8)
Si2 C13 Tb1 124.67(7)
C18 C17 C21 109.49(13)
C18 C17 Tb1 74.68(9)
C21 C17 Tb1 73.57(8)
C18 C17 K1 61.52(8)
C21 C17 K1 88.81(9)
Tb1 C17 K1 123.67(5)
C17 C18 C19 108.01(14)
C17 C18 Tb1 75.62(9)
C19 C18 Tb1 73.38(9)
C17 C18 K1 94.84(9)
C19 C18 K1 75.75(9)
Tb1 C18 K1 142.72(6)
C20 C19 C18 107.53(14)
C20 C19 Tb1 75.20(9)
C18 C19 Tb1 76.50(9)
C20 C19 K1 93.14(9)
C18 C19 K1 77.66(9)
Tb1 C19 K1 146.71(6)
C19 C20 C21 109.55(13)
C19 C20 Tb1 74.61(9)
C21 C20 Tb1 75.10(8)
C19 C20 K1 62.72(8)
C21 C20 K1 91.07(9)
Tb1 C20 K1 127.44(5)
C17 C21 C20 105.32(12)
C17 C21 Si3 127.04(11)
C20 C21 Si3 127.59(11)
C17 C21 Tb1 76.19(8)
C20 C21 Tb1 74.28(8)
Si3 C21 Tb1 116.75(6)
C17 C21 K1 68.83(8)
C20 C21 K1 66.48(8)
Si3 C21 K1 126.92(6)
Tb1 C21 K1 116.29(5)
O1 C25 C26 108.72(13)
O2 C26 C25 108.49(13)
O2 C27 C28 108.97(13)
O3 C28 C27 109.35(13)
O3 C29 C30 108.36(13)
O4 C30 C29 108.85(13)
O4 C31 C32 108.06(14)
O5 C32 C31 108.99(15)
O5 C33 C34 108.65(16)
O6 C34 C33 108.86(15)
O6 C35 C36 109.69(14)
O1 C36 C35 108.91(14)

loop_
_geom_bond_atom_site_label_1
_geom_bond_atom_site_label_2
_geom_bond_distance
Tb1 Cnt1 2.444
Tb1 Cnt2 2.453
Tb1 Cnt3 2.441
K1 Cnt3 3.153
Tb1 C10 2.6895(15)
Tb1 C19 2.6986(15)
Tb1 C20 2.7061(15)
Tb1 C21 2.7167(14)
Tb1 C2 2.7195(15)
Tb1 C1 2.7225(15)
Tb1 C3 2.7242(15)
Tb1 C11 2.7256(14)
Tb1 C5 2.7273(15)
Tb1 C4 2.7315(14)
Tb1 C9 2.7379(14)
Tb1 C18 2.7384(14)
Tb1 C12 2.7403(15)
Tb1 C17 2.7504(14)
Tb1 C13 2.7680(15)
K1 O4 2.7877(11)
K1 O6 2.7953(12)
K1 O2 2.8337(11)
K1 O3 2.8390(11)
K1 O5 2.8568(12)
K1 O1 2.9239(12)
K1 C19 3.0599(15)
K1 C18 3.0841(15)
K1 C20 3.4376(16)
K1 C17 3.4962(15)
K1 C21 3.7484(15)
Si1 C5 1.8492(16)
Si1 C7 1.8693(16)
Si1 C8 1.8714(17)
Si1 C6 1.8834(16)
Si2 C13 1.8508(16)
Si2 C16 1.858(2)
Si2 C15 1.8680(18)
Si2 C14 1.8795(19)
Si3 C21 1.8567(15)
Si3 C24 1.8696(17)
Si3 C22 1.8736(17)
Si3 C23 1.8767(17)
O1 C25 1.4181(19)
O1 C36 1.423(2)
O2 C26 1.4189(19)
O2 C27 1.4261(19)
O3 C28 1.4211(18)
O3 C29 1.4300(19)
O4 C31 1.4207(19)
O4 C30 1.421(2)
O5 C32 1.405(2)
O5 C33 1.434(2)
O6 C34 1.419(2)
O6 C35 1.420(2)
C1 C2 1.405(2)
C1 C5 1.433(2)
C2 C3 1.415(2)
C3 C4 1.407(2)
C4 C5 1.425(2)
C9 C10 1.407(2)
C9 C13 1.426(2)
C10 C11 1.415(2)
C11 C12 1.406(2)
C12 C13 1.423(2)
C17 C18 1.407(2)
C17 C21 1.426(2)
C18 C19 1.413(2)
C19 C20 1.408(2)
C20 C21 1.432(2)
C25 C26 1.510(2)
C27 C28 1.499(2)
C29 C30 1.502(2)
C31 C32 1.504(3)
C33 C34 1.491(3)
C35 C36 1.496(3)
